data_2229120
loop_
_publ_author_name
'Gurumoorthy, Anuradha'
'Gopalsamy, Vasuki'
'K, Ramamurthi.'
'Piplani, Poonam'
'Malik, Ruchi'

_publ_section_title
;
 <i>N</i>-[4-(2-Morpholinoethoxy)phenyl]acetamide monohydrate
;
_journal_coeditor_code JH2248
_journal_issue 2
_journal_name_full 'Acta Crystallographica Section E'
_journal_page_first o262
_journal_paper_doi 10.1107/S1600536810053675
_journal_volume 67
_journal_year 2011
_chemical_formula_iupac 'C14 H20 N2 O3, H2 O'
_chemical_formula_moiety 'C14 H20 N2 O3, H2 O'
_chemical_formula_sum 'C14 H22 N2 O4'
_chemical_formula_weight 282.34
_chemical_name_systematic
;
<i>N</i>-[4-(2-Morpholinoethoxy)phenyl]acetamide monohydrate
;
_space_group_IT_number 2
_symmetry_cell_setting triclinic
_symmetry_space_group_name_Hall '-P 1'
_symmetry_space_group_name_H-M 'P -1'
_atom_sites_solution_hydrogens geom
_atom_sites_solution_primary direct
_atom_sites_solution_secondary difmap
_audit_creation_method SHELXL-97
_cell_angle_alpha 87.572(3)
_cell_angle_beta 73.326(3)
_cell_angle_gamma 79.876(3)
_cell_formula_units_Z 2
_cell_length_a 7.0560(3)
_cell_length_b 10.2859(6)
_cell_length_c 10.7234(6)
_cell_measurement_temperature 293(2)
_cell_volume 733.92(7)
_computing_cell_refinement 'SAINT (Bruker, 2001)'
_computing_data_collection 'SMART (Bruker, 2001)'
_computing_data_reduction 'SAINT (Bruker, 2001)'
_computing_molecular_graphics 'PLATON (Spek, 2009) and ZORTEP (Zsolnai, 1997)'
_computing_publication_material 'WinGX (Farrugia, 1999)'
_computing_structure_refinement 'SHELXL97 (Sheldrick, 2008)'
_computing_structure_solution 'SHELXS97 (Sheldrick, 2008)'
_diffrn_ambient_temperature 293(2)
_diffrn_measured_fraction_theta_full 0.997
_diffrn_measured_fraction_theta_max 0.997
_diffrn_measurement_device_type 'Bruker SMART CCD area-detector'
_diffrn_measurement_method multi-scan
_diffrn_radiation_monochromator graphite
_diffrn_radiation_source 'fine-focus sealed tube'
_diffrn_radiation_type MoK\a
_diffrn_radiation_wavelength 0.71073
_diffrn_reflns_av_R_equivalents 0.0283
_diffrn_reflns_av_sigmaI/netI 0.0211
_diffrn_reflns_limit_h_max 9
_diffrn_reflns_limit_h_min -6
_diffrn_reflns_limit_k_max 13
_diffrn_reflns_limit_k_min -13
_diffrn_reflns_limit_l_max 14
_diffrn_reflns_limit_l_min -14
_diffrn_reflns_number 17239
_diffrn_reflns_theta_full 28.50
_diffrn_reflns_theta_max 28.50
_diffrn_reflns_theta_min 1.98
_diffrn_standards_decay_% 0
_diffrn_standards_interval_time 3600
_exptl_absorpt_coefficient_mu 0.094
_exptl_absorpt_correction_T_max 0.7052
_exptl_absorpt_correction_T_min 0.6028
_exptl_absorpt_correction_type multi-scan
_exptl_absorpt_process_details '(SADABS; Bruker, 2001)'
_exptl_crystal_colour colourless
_exptl_crystal_density_diffrn 1.278
_exptl_crystal_density_method 'not measured'
_exptl_crystal_description block
_exptl_crystal_F_000 304
_exptl_crystal_size_max 0.30
_exptl_crystal_size_mid 0.25
_exptl_crystal_size_min 0.20
_refine_diff_density_max 0.195
_refine_diff_density_min -0.193
_refine_ls_extinction_method none
_refine_ls_goodness_of_fit_ref 1.050
_refine_ls_hydrogen_treatment mixed
_refine_ls_matrix_type full
_refine_ls_number_parameters 194
_refine_ls_number_reflns 3723
_refine_ls_number_restraints 0
_refine_ls_restrained_S_all 1.050
_refine_ls_R_factor_all 0.0620
_refine_ls_R_factor_gt 0.0444
_refine_ls_shift/su_max 0.000
_refine_ls_shift/su_mean 0.000
_refine_ls_structure_factor_coef Fsqd
_refine_ls_weighting_details 'calc w=1/[\s^2^(Fo^2^)+(0.0701P)^2^+0.1005P] where P=(Fo^2^+2Fc^2^)/3'
_refine_ls_weighting_scheme calc
_refine_ls_wR_factor_gt 0.1235
_refine_ls_wR_factor_ref 0.1384
_reflns_number_gt 2697
_reflns_number_total 3723
_reflns_threshold_expression I>2sigma(I)
_cod_data_source_file jh2248.cif
_cod_data_source_block I
_cod_database_code 2229120
_cod_database_fobs_code 2229120

loop_
_symmetry_equiv_pos_as_xyz
'x, y, z'
'-x, -y, -z'

loop_
_atom_site_type_symbol
_atom_site_label
_atom_site_fract_x
_atom_site_fract_y
_atom_site_fract_z
_atom_site_U_iso_or_equiv
_atom_site_adp_type
_atom_site_calc_flag
_atom_site_refinement_flags
_atom_site_occupancy
_atom_site_disorder_assembly
_atom_site_disorder_group
C C1 -1.0978(2) 0.87498(15) 0.43055(17) 0.0553(4) Uani d . 1 . .
H H1A -1.1906 0.8271 0.4103 0.083 Uiso calc R 1 . .
H H1B -1.0726 0.9451 0.3692 0.083 Uiso calc R 1 . .
H H1C -1.1540 0.9115 0.5169 0.083 Uiso calc R 1 . .
C C2 -0.9045(2) 0.78313(14) 0.42318(14) 0.0469(3) Uani d . 1 . .
C C3 -0.54229(18) 0.74747(11) 0.30094(12) 0.0375(3) Uani d . 1 . .
C C4 -0.47022(19) 0.64413(12) 0.37122(13) 0.0424(3) Uani d . 1 . .
H H4 -0.5557 0.6167 0.4472 0.051 Uiso calc R 1 . .
C C5 -0.27177(19) 0.58104(12) 0.32949(13) 0.0429(3) Uani d . 1 . .
H H5 -0.2246 0.5123 0.3778 0.051 Uiso calc R 1 . .
C C6 -0.14488(19) 0.62023(13) 0.21659(14) 0.0455(3) Uani d . 1 . .
C C7 -0.2163(2) 0.72379(15) 0.14592(15) 0.0541(4) Uani d . 1 . .
H H7 -0.1311 0.7506 0.0696 0.065 Uiso calc R 1 . .
C C8 -0.4117(2) 0.78676(13) 0.18802(14) 0.0465(3) Uani d . 1 . .
H H8 -0.4575 0.8567 0.1403 0.056 Uiso calc R 1 . .
C C9 0.1304(2) 0.45012(14) 0.22585(16) 0.0514(4) Uani d . 1 . .
H H9A 0.0572 0.3790 0.2243 0.062 Uiso calc R 1 . .
H H9B 0.1241 0.4676 0.3152 0.062 Uiso calc R 1 . .
C C10 0.3450(2) 0.41666(14) 0.14270(15) 0.0492(3) Uani d . 1 . .
H H10A 0.3467 0.4195 0.0519 0.059 Uiso calc R 1 . .
H H10B 0.4183 0.4836 0.1564 0.059 Uiso calc R 1 . .
C C11 0.4840(2) 0.28395(14) 0.29775(15) 0.0494(3) Uani d . 1 . .
H H11A 0.3564 0.2987 0.3649 0.059 Uiso calc R 1 . .
H H11B 0.5564 0.3542 0.3040 0.059 Uiso calc R 1 . .
C C12 0.6040(2) 0.15244(16) 0.31893(16) 0.0588(4) Uani d . 1 . .
H H12A 0.6279 0.1526 0.4036 0.071 Uiso calc R 1 . .
H H12B 0.5276 0.0829 0.3180 0.071 Uiso calc R 1 . .
C C13 0.7573(2) 0.12794(15) 0.09625(16) 0.0567(4) Uani d . 1 . .
H H13A 0.6811 0.0594 0.0917 0.068 Uiso calc R 1 . .
H H13B 0.8851 0.1096 0.0296 0.068 Uiso calc R 1 . .
C C14 0.6448(2) 0.25923(15) 0.07117(15) 0.0516(4) Uani d . 1 . .
H H14A 0.7218 0.3279 0.0741 0.062 Uiso calc R 1 . .
H H14B 0.6257 0.2590 -0.0149 0.062 Uiso calc R 1 . .
N N1 -0.74111(16) 0.81708(11) 0.33615(12) 0.0437(3) Uani d . 1 . .
N N2 0.44861(14) 0.28678(10) 0.16958(11) 0.0406(3) Uani d . 1 . .
O O1 -0.89898(17) 0.68586(13) 0.49128(14) 0.0801(4) Uani d . 1 . .
O O3 0.05217(15) 0.56571(11) 0.16672(11) 0.0655(3) Uani d . 1 . .
O O5 0.79129(15) 0.12632(12) 0.22060(12) 0.0651(3) Uani d . 1 . .
O O6 1.21505(19) 0.07084(12) 0.18771(14) 0.0651(3) Uani d . 1 . .
H H1 -0.757(2) 0.8870(18) 0.2907(16) 0.055(4) Uiso d . 1 . .
H H6A 1.095(4) 0.100(2) 0.202(2) 0.081(6) Uiso d . 1 . .
H H6B 1.275(4) 0.138(2) 0.177(2) 0.092(7) Uiso d . 1 . .

loop_
_atom_site_aniso_label
_atom_site_aniso_U_11
_atom_site_aniso_U_22
_atom_site_aniso_U_33
_atom_site_aniso_U_12
_atom_site_aniso_U_13
_atom_site_aniso_U_23
C1 0.0363(7) 0.0512(8) 0.0731(10) -0.0017(6) -0.0114(6) 0.0060(7)
C2 0.0388(7) 0.0432(7) 0.0555(8) -0.0029(5) -0.0119(6) 0.0080(6)
C3 0.0352(6) 0.0306(6) 0.0449(7) -0.0010(5) -0.0115(5) 0.0012(5)
C4 0.0393(6) 0.0372(6) 0.0455(7) -0.0012(5) -0.0082(5) 0.0086(5)
C5 0.0402(6) 0.0348(6) 0.0498(7) 0.0009(5) -0.0123(5) 0.0101(5)
C6 0.0352(6) 0.0399(7) 0.0545(8) 0.0027(5) -0.0085(5) 0.0079(6)
C7 0.0410(7) 0.0529(8) 0.0569(9) 0.0004(6) -0.0037(6) 0.0215(7)
C8 0.0418(7) 0.0398(7) 0.0541(8) -0.0004(5) -0.0136(6) 0.0156(6)
C9 0.0386(7) 0.0436(7) 0.0610(9) 0.0055(5) -0.0063(6) 0.0141(6)
C10 0.0376(7) 0.0450(7) 0.0563(8) 0.0026(5) -0.0073(6) 0.0121(6)
C11 0.0454(7) 0.0464(7) 0.0543(8) 0.0016(6) -0.0163(6) 0.0011(6)
C12 0.0510(8) 0.0591(9) 0.0628(9) 0.0069(7) -0.0214(7) 0.0086(7)
C13 0.0365(7) 0.0506(8) 0.0714(10) 0.0036(6) -0.0033(6) -0.0010(7)
C14 0.0355(7) 0.0531(8) 0.0559(8) 0.0011(6) -0.0027(6) 0.0044(6)
N1 0.0365(5) 0.0343(6) 0.0546(7) 0.0021(4) -0.0099(5) 0.0088(5)
N2 0.0289(5) 0.0398(6) 0.0479(6) 0.0017(4) -0.0076(4) 0.0042(4)
O1 0.0478(6) 0.0771(8) 0.0989(10) -0.0024(6) -0.0066(6) 0.0474(7)
O3 0.0381(5) 0.0613(7) 0.0755(7) 0.0121(5) 0.0012(5) 0.0308(6)
O5 0.0370(5) 0.0686(7) 0.0857(8) 0.0073(5) -0.0218(5) 0.0077(6)
O6 0.0418(6) 0.0487(6) 0.1051(10) -0.0033(5) -0.0256(6) 0.0132(6)

loop_
_atom_type_symbol
_atom_type_description
_atom_type_scat_dispersion_real
_atom_type_scat_dispersion_imag
_atom_type_scat_source
C C 0.0033 0.0016 'International Tables Vol C Tables 4.2.6.8 and 6.1.1.4'
H H 0.0000 0.0000 'International Tables Vol C Tables 4.2.6.8 and 6.1.1.4'
N N 0.0061 0.0033 'International Tables Vol C Tables 4.2.6.8 and 6.1.1.4'
O O 0.0106 0.0060 'International Tables Vol C Tables 4.2.6.8 and 6.1.1.4'

loop_
_geom_angle_atom_site_label_1
_geom_angle_atom_site_label_2
_geom_angle_atom_site_label_3
_geom_angle_site_symmetry_1
_geom_angle_site_symmetry_3
_geom_angle
_geom_angle_publ_flag
C2 C1 H1A . . 109.5 ?
C2 C1 H1B . . 109.5 ?
H1A C1 H1B . . 109.5 ?
C2 C1 H1C . . 109.5 ?
H1A C1 H1C . . 109.5 ?
H1B C1 H1C . . 109.5 ?
O1 C2 N1 . . 123.54(13) ?
O1 C2 C1 . . 121.51(13) ?
N1 C2 C1 . . 114.95(12) ?
C4 C3 C8 . . 118.57(11) ?
C4 C3 N1 . . 124.49(12) ?
C8 C3 N1 . . 116.94(11) ?
C3 C4 C5 . . 120.70(12) ?
C3 C4 H4 . . 119.6 ?
C5 C4 H4 . . 119.6 ?
C6 C5 C4 . . 120.00(12) ?
C6 C5 H5 . . 120.0 ?
C4 C5 H5 . . 120.0 ?
O3 C6 C5 . . 125.00(12) ?
O3 C6 C7 . . 115.48(12) ?
C5 C6 C7 . . 119.51(12) ?
C8 C7 C6 . . 120.36(12) ?
C8 C7 H7 . . 119.8 ?
C6 C7 H7 . . 119.8 ?
C7 C8 C3 . . 120.84(12) ?
C7 C8 H8 . . 119.6 ?
C3 C8 H8 . . 119.6 ?
O3 C9 C10 . . 103.45(11) ?
O3 C9 H9A . . 111.1 ?
C10 C9 H9A . . 111.1 ?
O3 C9 H9B . . 111.1 ?
C10 C9 H9B . . 111.1 ?
H9A C9 H9B . . 109.0 ?
N2 C10 C9 . . 113.88(11) ?
N2 C10 H10A . . 108.8 ?
C9 C10 H10A . . 108.8 ?
N2 C10 H10B . . 108.8 ?
C9 C10 H10B . . 108.8 ?
H10A C10 H10B . . 107.7 ?
N2 C11 C12 . . 110.39(12) ?
N2 C11 H11A . . 109.6 ?
C12 C11 H11A . . 109.6 ?
N2 C11 H11B . . 109.6 ?
C12 C11 H11B . . 109.6 ?
H11A C11 H11B . . 108.1 ?
O5 C12 C11 . . 111.16(13) ?
O5 C12 H12A . . 109.4 ?
C11 C12 H12A . . 109.4 ?
O5 C12 H12B . . 109.4 ?
C11 C12 H12B . . 109.4 ?
H12A C12 H12B . . 108.0 ?
O5 C13 C14 . . 110.89(13) ?
O5 C13 H13A . . 109.5 ?
C14 C13 H13A . . 109.5 ?
O5 C13 H13B . . 109.5 ?
C14 C13 H13B . . 109.5 ?
H13A C13 H13B . . 108.0 ?
N2 C14 C13 . . 110.03(11) ?
N2 C14 H14A . . 109.7 ?
C13 C14 H14A . . 109.7 ?
N2 C14 H14B . . 109.7 ?
C13 C14 H14B . . 109.7 ?
H14A C14 H14B . . 108.2 ?
C2 N1 C3 . . 128.45(11) ?
C2 N1 H1 . . 118.1(11) ?
C3 N1 H1 . . 113.3(11) ?
C11 N2 C10 . . 111.50(11) ?
C11 N2 C14 . . 107.90(11) ?
C10 N2 C14 . . 108.26(10) ?
C6 O3 C9 . . 118.64(10) ?
C13 O5 C12 . . 109.68(11) ?
H6A O6 H6B . . 106(2) ?

loop_
_geom_bond_atom_site_label_1
_geom_bond_atom_site_label_2
_geom_bond_site_symmetry_2
_geom_bond_distance
_geom_bond_publ_flag
C1 C2 . 1.5007(19) ?
C1 H1A . 0.9600 ?
C1 H1B . 0.9600 ?
C1 H1C . 0.9600 ?
C2 O1 . 1.2151(17) ?
C2 N1 . 1.3483(17) ?
C3 C4 . 1.3851(17) ?
C3 C8 . 1.3883(18) ?
C3 N1 . 1.4103(15) ?
C4 C5 . 1.3884(17) ?
C4 H4 . 0.9300 ?
C5 C6 . 1.3760(19) ?
C5 H5 . 0.9300 ?
C6 O3 . 1.3632(15) ?
C6 C7 . 1.3873(18) ?
C7 C8 . 1.3707(18) ?
C7 H7 . 0.9300 ?
C8 H8 . 0.9300 ?
C9 O3 . 1.4236(16) ?
C9 C10 . 1.5079(18) ?
C9 H9A . 0.9700 ?
C9 H9B . 0.9700 ?
C10 N2 . 1.4655(16) ?
C10 H10A . 0.9700 ?
C10 H10B . 0.9700 ?
C11 N2 . 1.4638(18) ?
C11 C12 . 1.510(2) ?
C11 H11A . 0.9700 ?
C11 H11B . 0.9700 ?
C12 O5 . 1.4250(19) ?
C12 H12A . 0.9700 ?
C12 H12B . 0.9700 ?
C13 O5 . 1.420(2) ?
C13 C14 . 1.497(2) ?
C13 H13A . 0.9700 ?
C13 H13B . 0.9700 ?
C14 N2 . 1.4695(16) ?
C14 H14A . 0.9700 ?
C14 H14B . 0.9700 ?
N1 H1 . 0.860(18) ?
O6 H6A . 0.82(2) ?
O6 H6B . 0.86(3) ?

loop_
_geom_hbond_atom_site_label_D
_geom_hbond_atom_site_label_H
_geom_hbond_atom_site_label_A
_geom_hbond_site_symmetry_A
_geom_hbond_distance_DH
_geom_hbond_distance_HA
_geom_hbond_distance_DA
_geom_hbond_angle_DHA
N1 H1 O6 1_365 0.860(18) 2.157(18) 3.0148(17) 174.8(14)
O6 H6A O5 . 0.82(2) 2.06(3) 2.8640(18) 165(2)
O6 H6B N2 3_655 0.86(3) 2.11(2) 2.9586(17) 171(2)
C4 H4 O1 . 0.93 2.32 2.8896(19) 120

loop_
_geom_torsion_atom_site_label_1
_geom_torsion_atom_site_label_2
_geom_torsion_atom_site_label_3
_geom_torsion_atom_site_label_4
_geom_torsion_site_symmetry_1
_geom_torsion_site_symmetry_2
_geom_torsion_site_symmetry_3
_geom_torsion_site_symmetry_4
_geom_torsion
_geom_torsion_publ_flag
C8 C3 C4 C5 . . . . -0.1(2) ?
N1 C3 C4 C5 . . . . -179.93(12) ?
C3 C4 C5 C6 . . . . -0.6(2) ?
C4 C5 C6 O3 . . . . 179.86(13) ?
C4 C5 C6 C7 . . . . 0.7(2) ?
O3 C6 C7 C8 . . . . -179.30(14) ?
C5 C6 C7 C8 . . . . 0.0(2) ?
C6 C7 C8 C3 . . . . -0.7(2) ?
C4 C3 C8 C7 . . . . 0.8(2) ?
N1 C3 C8 C7 . . . . -179.40(13) ?
O3 C9 C10 N2 . . . . -169.50(12) ?
N2 C11 C12 O5 . . . . 58.19(16) ?
O5 C13 C14 N2 . . . . -60.57(16) ?
O1 C2 N1 C3 . . . . 4.2(3) ?
C1 C2 N1 C3 . . . . -175.68(13) ?
C4 C3 N1 C2 . . . . -15.1(2) ?
C8 C3 N1 C2 . . . . 165.11(14) ?
C12 C11 N2 C10 . . . . -175.90(11) ?
C12 C11 N2 C14 . . . . -57.14(15) ?
C9 C10 N2 C11 . . . . -68.97(16) ?
C9 C10 N2 C14 . . . . 172.48(13) ?
C13 C14 N2 C11 . . . . 58.35(15) ?
C13 C14 N2 C10 . . . . 179.16(13) ?
C5 C6 O3 C9 . . . . 7.5(2) ?
C7 C6 O3 C9 . . . . -173.29(14) ?
C10 C9 O3 C6 . . . . 177.79(13) ?
C14 C13 O5 C12 . . . . 59.49(16) ?
C11 C12 O5 C13 . . . . -58.19(17) ?
O1 C2 N1 C3 . . . . 4.2(3) ?
C1 C2 N1 C3 . . . . -175.68(13) ?
C2 N1 C3 C4 . . . . -15.1(2) ?
C2 N1 C3 C8 . . . . 165.11(14) ?
C7 C6 O3 C9 . . . . -173.29(14) ?
C5 C6 O3 C9 . . . . 7.5(2) ?
C6 O3 C9 C10 . . . . 177.79(13) ?
O3 C9 C10 N2 . . . . -169.50(12) ?
C9 C10 N2 C11 . . . . -68.97(16) ?
C9 C10 N2 C14 . . . . 172.48(13) ?

loop_
_cod_related_entry_id
_cod_related_entry_database
_cod_related_entry_code
1 ChemSpider 30656474
